data_7221526
loop_
_publ_author_name
'Wosylus, A.'
'Prots', Yu.'
'Hanfland, M.'
'Schnelle, W.'
'Schwarz, U.'

_publ_section_title
;
 Crystal structure refinement of Ge(tP12), physical properties and
 pressure-induced phase transformation Ge(tP12)<-->Ge(tI4)
;
_journal_name_full
;
Zeitschrift fuer Naturforschung, Teil B. Anorganische Chemie, Organische 
Chemie (42,1987-)
;
_journal_page_first 608
_journal_page_last 614
_journal_volume 63
_journal_year 2008
_chemical_formula_sum Ge
_space_group_IT_number 96
_symmetry_space_group_name_Hall 'P 4nw 2abw'
_symmetry_space_group_name_H-M 'P 43 21 2'
_cell_angle_alpha 90
_cell_angle_beta 90
_cell_angle_gamma 90
_cell_formula_units_Z 12
_cell_length_a 5.9164
_cell_length_b 5.9164
_cell_length_c 6.9555
_cell_volume 243.469
_citation_journal_id_ASTM ZNBSEN
_cod_data_source_file Wosylus_ZNBSEN_2008_1516.cif
_cod_data_source_block Ge1
_cod_original_cell_volume 243.4689
_cod_original_formula_sum Ge1
_cod_database_code 7221526

loop_
_symmetry_equiv_pos_as_xyz
x,y,z
-y+1/2,x+1/2,z+3/4
-x,-y,z+1/2
y+1/2,-x+1/2,z+1/4
x+1/2,-y+1/2,-z+1/4
y,x,-z
-x+1/2,y+1/2,-z+3/4
-y,-x,-z+1/2

loop_
_atom_site_label
_atom_site_type_symbol
_atom_site_fract_x
_atom_site_fract_y
_atom_site_fract_z
_atom_site_occupancy
_atom_site_U_iso_or_equiv
Ge2 Ge 0.175 0.369 0.258 1 0.0
Ge1 Ge 0.09 0.09 0 1 0.0
